data_2224575
loop_
_publ_author_name
'Guzei, Ilia A.'
'Hill, Nicholas J.'
'Van Hout, Matthew R.'

_publ_section_title
;
 1,4-Bis(4-bromo-2,6-diisopropylphenyl)-1,4-diazabuta-1,3-diene
;
_journal_coeditor_code BX2248
_journal_issue 1
_journal_name_full 'Acta Crystallographica Section E'
_journal_page_first o40
_journal_page_last o41
_journal_paper_doi 10.1107/S1600536809050843
_journal_volume 66
_journal_year 2010
_chemical_formula_iupac 'C26 H34 Br2 N2'
_chemical_formula_moiety 'C26 H34 Br2 N2'
_chemical_formula_sum 'C26 H34 Br2 N2'
_chemical_formula_weight 534.37
_chemical_name_systematic
;
1,4-Bis(4-bromo-2,6-diisopropylphenyl)-1,4-diazabuta-1,3-diene
;
_space_group_IT_number 14
_symmetry_cell_setting monoclinic
_symmetry_space_group_name_Hall '-P 2ybc'
_symmetry_space_group_name_H-M 'P 1 21/c 1'
_atom_sites_solution_hydrogens geom
_atom_sites_solution_primary direct
_atom_sites_solution_secondary difmap
_cell_angle_alpha 90.00
_cell_angle_beta 104.260(11)
_cell_angle_gamma 90.00
_cell_formula_units_Z 2
_cell_length_a 8.961(3)
_cell_length_b 17.848(7)
_cell_length_c 8.620(3)
_cell_measurement_reflns_used 999
_cell_measurement_temperature 300(2)
_cell_measurement_theta_max 24.81
_cell_measurement_theta_min 2.28
_cell_volume 1336.2(8)
_computing_cell_refinement 'SAINT (Bruker, 2007)'
_computing_data_collection 'GIS (Bruker, 2009)'
_computing_data_reduction 'SAINT (Bruker, 2007)'
_computing_molecular_graphics 'SHELXTL (Sheldrick, 2008) and OLEX2 (Dolomanov <i>et al.</i>,  2009)'
_computing_publication_material
;
SHELXTL (Sheldrick, 2008) and OLEX2 (Dolomanov <i>et al.</i>,
2009)
publCIF (Westrip, 2009) and modiCIFer (Guzei,
2007)
;
_computing_structure_refinement 'SHELXTL (Sheldrick, 2008) and OLEX2 (Dolomanov <i>et al.</i>,  2009)'
_computing_structure_solution 'SHELXTL (Sheldrick, 2008)'
_diffrn_ambient_temperature 300(2)
_diffrn_measured_fraction_theta_full 0.991
_diffrn_measured_fraction_theta_max 0.991
_diffrn_measurement_device_type 'Bruker SMART X2S'
_diffrn_measurement_method '\w scans'
_diffrn_radiation_monochromator 'doubly curved silicon crystal'
_diffrn_radiation_source 'micro-focus sealed tube'
_diffrn_radiation_type Mo-K\a
_diffrn_radiation_wavelength 0.71073
_diffrn_reflns_av_R_equivalents 0.1098
_diffrn_reflns_av_sigmaI/netI 0.0762
_diffrn_reflns_limit_h_max 10
_diffrn_reflns_limit_h_min 0
_diffrn_reflns_limit_k_max 0
_diffrn_reflns_limit_k_min -21
_diffrn_reflns_limit_l_max 9
_diffrn_reflns_limit_l_min -10
_diffrn_reflns_number 2286
_diffrn_reflns_theta_full 24.81
_diffrn_reflns_theta_max 24.81
_diffrn_reflns_theta_min 2.28
_exptl_absorpt_coefficient_mu 3.047
_exptl_absorpt_correction_T_max 0.428317
_exptl_absorpt_correction_T_min 0.103404
_exptl_absorpt_correction_type multi-scan
_exptl_absorpt_process_details
;
(TWINABS; Bruker, 2007)
;
_exptl_crystal_colour yellow
_exptl_crystal_density_diffrn 1.328
_exptl_crystal_density_method 'not measured'
_exptl_crystal_description block
_exptl_crystal_F_000 548
_exptl_crystal_size_max 0.43
_exptl_crystal_size_mid 0.35
_exptl_crystal_size_min 0.29
_refine_diff_density_max 0.529
_refine_diff_density_min -0.598
_refine_ls_extinction_coef 0.038(5)
_refine_ls_extinction_expression Fc^*^=kFc[1+0.001xFc^2^\l^3^/sin(2\q)]^-1/4^
_refine_ls_extinction_method 'SHELXTL (Sheldrick, 2008)'
_refine_ls_goodness_of_fit_ref 1.038
_refine_ls_hydrogen_treatment constr
_refine_ls_matrix_type full
_refine_ls_number_parameters 142
_refine_ls_number_reflns 2286
_refine_ls_number_restraints 0
_refine_ls_restrained_S_all 1.038
_refine_ls_R_factor_all 0.1038
_refine_ls_R_factor_gt 0.0688
_refine_ls_shift/su_max 0.001
_refine_ls_shift/su_mean 0.000
_refine_ls_structure_factor_coef Fsqd
_refine_ls_weighting_details 'calc w=1/[\s^2^(Fo^2^)+(0.0949P)^2^+1.8430P] where P=(Fo^2^+2Fc^2^)/3'
_refine_ls_weighting_scheme calc
_refine_ls_wR_factor_gt 0.1760
_refine_ls_wR_factor_ref 0.1985
_reflns_number_gt 1585
_reflns_number_total 2286
_reflns_threshold_expression I>2\s(I)
_cod_data_source_file bx2248.cif
_cod_data_source_block I
_cod_original_sg_symbol_H-M 'P 21/c'
_cod_database_code 2224575
_cod_database_fobs_code 2224575

loop_
_symmetry_equiv_pos_as_xyz
'x, y, z'
'-x, y+1/2, -z+1/2'
'-x, -y, -z'
'x, -y-1/2, z-1/2'

loop_
_atom_site_type_symbol
_atom_site_label
_atom_site_fract_x
_atom_site_fract_y
_atom_site_fract_z
_atom_site_U_iso_or_equiv
_atom_site_adp_type
_atom_site_calc_flag
_atom_site_refinement_flags
_atom_site_occupancy
_atom_site_disorder_assembly
_atom_site_disorder_group
Br Br1 1.14981(9) 0.69711(6) 0.27272(12) 0.0957(6) Uani d . 1 . .
N N1 0.6097(6) 0.5812(3) 0.5079(7) 0.0523(14) Uani d . 1 . .
C C1 0.5657(8) 0.5148(3) 0.4744(8) 0.0513(17) Uani d . 1 . .
H H1 0.6173 0.4847 0.4166 0.062 Uiso calc R 1 . .
C C2 0.7381(6) 0.6090(3) 0.4544(7) 0.0395(14) Uani d . 1 . .
C C3 0.7094(7) 0.6469(3) 0.3074(7) 0.0409(14) Uani d . 1 . .
C C4 0.8336(7) 0.6738(3) 0.2564(7) 0.0456(15) Uani d . 1 . .
H H4 0.8179 0.6992 0.1595 0.055 Uiso calc R 1 . .
C C5 0.9804(7) 0.6630(4) 0.3489(8) 0.0500(16) Uani d . 1 . .
C C6 1.0083(7) 0.6289(4) 0.4968(8) 0.0529(16) Uani d . 1 . .
H H6 1.1086 0.6245 0.5591 0.063 Uiso calc R 1 . .
C C7 0.8860(8) 0.6012(3) 0.5528(8) 0.0485(16) Uani d . 1 . .
C C8 0.5477(7) 0.6575(4) 0.2044(9) 0.0536(16) Uani d . 1 . .
H H8 0.4780 0.6500 0.2746 0.064 Uiso calc R 1 . .
C C9 0.5079(12) 0.5984(6) 0.0770(14) 0.119(4) Uani d . 1 . .
H H9C 0.5672 0.6062 -0.0004 0.179 Uiso calc R 1 . .
H H9B 0.4002 0.6013 0.0251 0.179 Uiso calc R 1 . .
H H9A 0.5309 0.5498 0.1247 0.179 Uiso calc R 1 . .
C C10 0.5185(9) 0.7356(5) 0.1375(14) 0.088(3) Uani d . 1 . .
H H10C 0.5496 0.7714 0.2224 0.132 Uiso calc R 1 . .
H H10A 0.4108 0.7416 0.0883 0.132 Uiso calc R 1 . .
H H10B 0.5766 0.7436 0.0590 0.132 Uiso calc R 1 . .
C C11 0.9157(9) 0.5652(4) 0.7203(8) 0.0626(18) Uani d . 1 . .
H H11 0.8533 0.5195 0.7090 0.075 Uiso calc R 1 . .
C C12 0.8601(13) 0.6152(5) 0.8316(10) 0.101(3) Uani d . 1 . .
H H12B 0.8573 0.5880 0.9269 0.151 Uiso calc R 1 . .
H H12A 0.7586 0.6327 0.7808 0.151 Uiso calc R 1 . .
H H12C 0.9285 0.6572 0.8591 0.151 Uiso calc R 1 . .
C C13 1.0834(11) 0.5415(5) 0.7895(10) 0.087(3) Uani d . 1 . .
H H13A 1.1158 0.5093 0.7148 0.131 Uiso calc R 1 . .
H H13B 1.0915 0.5152 0.8884 0.131 Uiso calc R 1 . .
H H13C 1.1478 0.5852 0.8086 0.131 Uiso calc R 1 . .

loop_
_atom_site_aniso_label
_atom_site_aniso_U_11
_atom_site_aniso_U_22
_atom_site_aniso_U_33
_atom_site_aniso_U_12
_atom_site_aniso_U_13
_atom_site_aniso_U_23
Br1 0.0555(5) 0.1428(10) 0.0961(8) -0.0228(5) 0.0324(5) 0.0295(6)
N1 0.067(3) 0.034(3) 0.065(4) -0.011(2) 0.036(3) -0.001(2)
C1 0.068(4) 0.035(3) 0.063(4) -0.014(3) 0.040(4) -0.007(3)
C2 0.053(3) 0.027(3) 0.046(4) -0.006(2) 0.026(3) -0.004(3)
C3 0.046(3) 0.033(3) 0.046(4) -0.005(3) 0.015(3) -0.003(3)
C4 0.053(4) 0.046(3) 0.039(3) -0.006(3) 0.014(3) 0.002(3)
C5 0.046(4) 0.059(4) 0.050(4) -0.011(3) 0.021(3) 0.000(3)
C6 0.052(3) 0.057(4) 0.050(4) -0.006(3) 0.014(3) 0.006(3)
C7 0.064(4) 0.042(3) 0.043(4) -0.006(3) 0.020(3) 0.002(3)
C8 0.046(3) 0.052(4) 0.063(4) -0.005(3) 0.014(3) 0.007(3)
C9 0.093(7) 0.119(8) 0.117(9) -0.024(6) -0.030(6) -0.045(7)
C10 0.063(5) 0.080(5) 0.115(8) 0.008(4) 0.013(6) 0.039(6)
C11 0.083(5) 0.059(4) 0.052(4) -0.003(4) 0.027(4) 0.014(4)
C12 0.161(10) 0.094(6) 0.063(6) 0.043(6) 0.058(6) 0.026(5)
C13 0.109(7) 0.081(6) 0.072(6) 0.025(5) 0.025(5) 0.019(5)

loop_
_atom_type_symbol
_atom_type_description
_atom_type_scat_dispersion_real
_atom_type_scat_dispersion_imag
_atom_type_scat_source
C C 0.0033 0.0016 'International Tables Vol C Tables 4.2.6.8 and 6.1.1.4'
H H 0.0000 0.0000 'International Tables Vol C Tables 4.2.6.8 and 6.1.1.4'
N N 0.0061 0.0033 'International Tables Vol C Tables 4.2.6.8 and 6.1.1.4'
Br Br -0.2901 2.4595 'International Tables Vol C Tables 4.2.6.8 and 6.1.1.4'

loop_
_geom_angle_atom_site_label_1
_geom_angle_atom_site_label_2
_geom_angle_atom_site_label_3
_geom_angle_site_symmetry_1
_geom_angle_site_symmetry_3
_geom_angle
_geom_angle_publ_flag
C1 N1 C2 . . 118.9(5) ?
N1 C1 C1 . 3_666 120.3(7) ?
N1 C1 H1 . . 119.9 ?
C1 C1 H1 3_666 . 119.9 ?
C7 C2 C3 . . 122.3(5) ?
C7 C2 N1 . . 119.3(5) ?
C3 C2 N1 . . 118.4(5) ?
C4 C3 C2 . . 118.2(5) ?
C4 C3 C8 . . 120.0(5) ?
C2 C3 C8 . . 121.8(5) ?
C5 C4 C3 . . 119.9(6) ?
C5 C4 H4 . . 120.1 ?
C3 C4 H4 . . 120.1 ?
C4 C5 C6 . . 121.9(6) ?
C4 C5 Br1 . . 119.2(5) ?
C6 C5 Br1 . . 118.9(5) ?
C5 C6 C7 . . 119.9(6) ?
C5 C6 H6 . . 120.1 ?
C7 C6 H6 . . 120.1 ?
C6 C7 C2 . . 117.7(6) ?
C6 C7 C11 . . 120.2(6) ?
C2 C7 C11 . . 122.1(6) ?
C9 C8 C10 . . 112.5(8) ?
C9 C8 C3 . . 111.2(6) ?
C10 C8 C3 . . 113.0(5) ?
C9 C8 H8 . . 106.5 ?
C10 C8 H8 . . 106.5 ?
C3 C8 H8 . . 106.5 ?
C8 C9 H9C . . 109.5 ?
C8 C9 H9B . . 109.5 ?
H9C C9 H9B . . 109.5 ?
C8 C9 H9A . . 109.5 ?
H9C C9 H9A . . 109.5 ?
H9B C9 H9A . . 109.5 ?
C8 C10 H10C . . 109.5 ?
C8 C10 H10A . . 109.5 ?
H10C C10 H10A . . 109.5 ?
C8 C10 H10B . . 109.5 ?
H10C C10 H10B . . 109.5 ?
H10A C10 H10B . . 109.5 ?
C12 C11 C13 . . 111.5(8) ?
C12 C11 C7 . . 110.3(6) ?
C13 C11 C7 . . 114.0(6) ?
C12 C11 H11 . . 106.9 ?
C13 C11 H11 . . 106.9 ?
C7 C11 H11 . . 106.9 ?
C11 C12 H12B . . 109.5 ?
C11 C12 H12A . . 109.5 ?
H12B C12 H12A . . 109.5 ?
C11 C12 H12C . . 109.5 ?
H12B C12 H12C . . 109.5 ?
H12A C12 H12C . . 109.5 ?
C11 C13 H13A . . 109.5 ?
C11 C13 H13B . . 109.5 ?
H13A C13 H13B . . 109.5 ?
C11 C13 H13C . . 109.5 ?
H13A C13 H13C . . 109.5 ?
H13B C13 H13C . . 109.5 ?

loop_
_geom_bond_atom_site_label_1
_geom_bond_atom_site_label_2
_geom_bond_site_symmetry_2
_geom_bond_distance
_geom_bond_publ_flag
Br1 C5 . 1.897(6) ?
N1 C1 . 1.260(7) ?
N1 C2 . 1.429(7) ?
C1 C1 3_666 1.455(11) ?
C1 H1 . 0.9300 ?
C2 C7 . 1.393(9) ?
C2 C3 . 1.403(8) ?
C3 C4 . 1.380(8) ?
C3 C8 . 1.513(9) ?
C4 C5 . 1.374(9) ?
C4 H4 . 0.9300 ?
C5 C6 . 1.379(9) ?
C6 C7 . 1.393(9) ?
C6 H6 . 0.9300 ?
C7 C11 . 1.542(9) ?
C8 C9 . 1.501(12) ?
C8 C10 . 1.507(10) ?
C8 H8 . 0.9800 ?
C9 H9C . 0.9600 ?
C9 H9B . 0.9600 ?
C9 H9A . 0.9600 ?
C10 H10C . 0.9600 ?
C10 H10A . 0.9600 ?
C10 H10B . 0.9600 ?
C11 C12 . 1.483(11) ?
C11 C13 . 1.533(12) ?
C11 H11 . 0.9800 ?
C12 H12B . 0.9600 ?
C12 H12A . 0.9600 ?
C12 H12C . 0.9600 ?
C13 H13A . 0.9600 ?
C13 H13B . 0.9600 ?
C13 H13C . 0.9600 ?

loop_
_geom_hbond_atom_site_label_D
_geom_hbond_atom_site_label_H
_geom_hbond_atom_site_label_A
_geom_hbond_site_symmetry_A
_geom_hbond_distance_DH
_geom_hbond_distance_HA
_geom_hbond_distance_DA
_geom_hbond_angle_DHA
_geom_hbond_publ_flag
C8 H8 N1 . 0.98 2.40 2.880(9) 109 yes

loop_
_geom_torsion_atom_site_label_1
_geom_torsion_atom_site_label_2
_geom_torsion_atom_site_label_3
_geom_torsion_atom_site_label_4
_geom_torsion_site_symmetry_1
_geom_torsion_site_symmetry_2
_geom_torsion_site_symmetry_3
_geom_torsion_site_symmetry_4
_geom_torsion
_geom_torsion_publ_flag
C2 N1 C1 C1 . . . 3_666 -179.3(8) ?
C1 N1 C2 C7 . . . . -90.5(7) ?
C1 N1 C2 C3 . . . . 92.9(7) ?
C7 C2 C3 C4 . . . . 3.3(8) ?
N1 C2 C3 C4 . . . . 179.8(5) ?
C7 C2 C3 C8 . . . . -177.7(5) ?
N1 C2 C3 C8 . . . . -1.2(8) ?
C2 C3 C4 C5 . . . . 0.1(9) ?
C8 C3 C4 C5 . . . . -178.9(6) ?
C3 C4 C5 C6 . . . . -3.3(10) ?
C3 C4 C5 Br1 . . . . 177.6(5) ?
C4 C5 C6 C7 . . . . 3.1(10) ?
Br1 C5 C6 C7 . . . . -177.8(5) ?
C5 C6 C7 C2 . . . . 0.3(9) ?
C5 C6 C7 C11 . . . . -178.1(6) ?
C3 C2 C7 C6 . . . . -3.5(9) ?
N1 C2 C7 C6 . . . . -179.9(6) ?
C3 C2 C7 C11 . . . . 174.9(5) ?
N1 C2 C7 C11 . . . . -1.6(8) ?
C4 C3 C8 C9 . . . . 82.5(8) ?
C2 C3 C8 C9 . . . . -96.4(8) ?
C4 C3 C8 C10 . . . . -45.1(9) ?
C2 C3 C8 C10 . . . . 135.9(7) ?
C6 C7 C11 C12 . . . . 108.2(9) ?
C2 C7 C11 C12 . . . . -70.1(9) ?
C6 C7 C11 C13 . . . . -18.1(10) ?
C2 C7 C11 C13 . . . . 163.6(7) ?
